data_7109090
loop_
_publ_author_name
'Joseph A. Ioppolo'
'Mohan Bhadbhade'
'Mark A. Fox'
'Louis M. Rendina'

_publ_section_title
;
 Remarkable cage deboronation and rearrangement of a
 closo-1,12-dicarbadodecaborane to form a neutral
 nido-7,9-dicarbaundecaborane
;
_journal_name_full Chem.Commun.
_journal_page_first 3312
_journal_paper_doi 10.1039/c3cc41173g
_journal_volume 49
_journal_year 2013
_chemical_formula_sum 'C15 H24 B9 P'
_chemical_formula_weight 332.60
_chemical_name_systematic
;
?
;
_space_group_IT_number 15
_symmetry_cell_setting monoclinic
_symmetry_space_group_name_Hall '-C 2yc'
_symmetry_space_group_name_H-M 'C 1 2/c 1'
_atom_sites_solution_hydrogens geom
_atom_sites_solution_primary direct
_atom_sites_solution_secondary difmap
_audit_creation_method SHELXL-97
_cell_angle_alpha 90.00
_cell_angle_beta 106.280(2)
_cell_angle_gamma 90.00
_cell_formula_units_Z 8
_cell_length_a 26.8733(17)
_cell_length_b 7.2742(6)
_cell_length_c 19.5342(14)
_cell_measurement_reflns_used 4441
_cell_measurement_temperature 150(2)
_cell_measurement_theta_max 29.021
_cell_measurement_theta_min 2.909
_cell_volume 3665.5(5)
_computing_cell_refinement
;
APEX2(Bruker, 2007, Bruker AXS Inc.,Madison, USA)
;
_computing_data_collection
;
APEX2(Bruker, 2007, Bruker AXS Inc., Madison, USA)
;
_computing_data_reduction
;
APEX2(Bruker, 2007, Bruker AXS Inc., Madison, USA)
;
_computing_molecular_graphics 'SHELXTL-Plus. Sheldrick, G. M. (2008)'
_computing_structure_refinement 'SHELXL-97. Sheldrick, G. M. (2008)'
_computing_structure_solution 'SHELXS-97. Sheldrick, G. M. (2008)'
_diffrn_ambient_temperature 150(2)
_diffrn_measured_fraction_theta_full 0.994
_diffrn_measured_fraction_theta_max 0.994
_diffrn_measurement_device_type 'Bruker kappa APEXII CCD Area Detector'
_diffrn_measurement_method '\f scans, and \w scans with \k offsets'
_diffrn_radiation_monochromator graphite
_diffrn_radiation_source 'fine-focus sealed tube'
_diffrn_radiation_type MoK\a
_diffrn_radiation_wavelength 0.71073
_diffrn_reflns_av_R_equivalents 0.0560
_diffrn_reflns_av_sigmaI/netI 0.0474
_diffrn_reflns_limit_h_max 22
_diffrn_reflns_limit_h_min -31
_diffrn_reflns_limit_k_max 8
_diffrn_reflns_limit_k_min -8
_diffrn_reflns_limit_l_max 22
_diffrn_reflns_limit_l_min -23
_diffrn_reflns_number 12765
_diffrn_reflns_theta_full 25.00
_diffrn_reflns_theta_max 25.00
_diffrn_reflns_theta_min 2.91
_exptl_absorpt_coefficient_mu 0.143
_exptl_absorpt_correction_T_max 0.9930
_exptl_absorpt_correction_T_min 0.9742
_exptl_absorpt_correction_type multi-scan
_exptl_absorpt_process_details '(SADABS; Sheldrick, 2003)'
_exptl_crystal_colour Colourless
_exptl_crystal_density_diffrn 1.205
_exptl_crystal_density_method 'not measured'
_exptl_crystal_description Plates
_exptl_crystal_F_000 1392
_exptl_crystal_size_max 0.18
_exptl_crystal_size_mid 0.17
_exptl_crystal_size_min 0.05
_refine_diff_density_max 0.316
_refine_diff_density_min -0.290
_refine_diff_density_rms 0.046
_refine_ls_extinction_coef 0.0005(2)
_refine_ls_extinction_expression Fc^*^=kFc[1+0.001xFc^2^\l^3^/sin(2\q)]^-1/4^
_refine_ls_extinction_method SHELXL
_refine_ls_goodness_of_fit_ref 1.030
_refine_ls_hydrogen_treatment mixed
_refine_ls_matrix_type full
_refine_ls_number_parameters 248
_refine_ls_number_reflns 3218
_refine_ls_number_restraints 0
_refine_ls_restrained_S_all 1.030
_refine_ls_R_factor_all 0.0494
_refine_ls_R_factor_gt 0.0388
_refine_ls_shift/su_max 0.000
_refine_ls_shift/su_mean 0.000
_refine_ls_structure_factor_coef Fsqd
_refine_ls_weighting_details 'calc w=1/[\s^2^(Fo^2^)+(0.0463P)^2^+3.3472P] where P=(Fo^2^+2Fc^2^)/3'
_refine_ls_weighting_scheme calc
_refine_ls_wR_factor_gt 0.0979
_refine_ls_wR_factor_ref 0.1049
_reflns_number_gt 2675
_reflns_number_total 3218
_reflns_threshold_expression >2sigma(I)
_cod_data_source_file c3cc41173g.txt
_cod_data_source_block inc2byc
_cod_original_sg_symbol_H-M C2/c
_cod_database_code 7109090

loop_
_symmetry_equiv_pos_as_xyz
'x, y, z'
'-x, y, -z+1/2'
'x+1/2, y+1/2, z'
'-x+1/2, y+1/2, -z+1/2'
'-x, -y, -z'
'x, -y, z-1/2'
'-x+1/2, -y+1/2, -z'
'x+1/2, -y+1/2, z-1/2'

loop_
_atom_site_label
_atom_site_type_symbol
_atom_site_fract_x
_atom_site_fract_y
_atom_site_fract_z
_atom_site_U_iso_or_equiv
_atom_site_adp_type
_atom_site_occupancy
_atom_site_symmetry_multiplicity
_atom_site_calc_flag
_atom_site_refinement_flags
P1 P 0.138126(17) 0.44725(6) 0.19978(2) 0.01758(16) Uani 1 1 d .
C1 C 0.15226(7) 0.6179(2) 0.14163(9) 0.0193(4) Uani 1 1 d .
C8 C 0.05615(7) 0.3528(2) 0.08159(9) 0.0226(4) Uani 1 1 d .
H8 H 0.0708 0.4344 0.0546 0.027 Uiso 1 1 calc R
C7 C 0.07857(7) 0.3344(2) 0.15469(9) 0.0197(4) Uani 1 1 d .
C6 C 0.19910(7) 0.6145(3) 0.12437(9) 0.0230(4) Uani 1 1 d .
H6 H 0.2232 0.5179 0.1414 0.028 Uiso 1 1 calc R
C2 C 0.11709(7) 0.7601(2) 0.11642(9) 0.0232(4) Uani 1 1 d .
H2 H 0.0851 0.7631 0.1281 0.028 Uiso 1 1 calc R
C4 C 0.17566(8) 0.8923(3) 0.05739(10) 0.0286(5) Uani 1 1 d .
H4 H 0.1837 0.9864 0.0285 0.034 Uiso 1 1 calc R
C3 C 0.12894(8) 0.8965(3) 0.07433(9) 0.0268(4) Uani 1 1 d .
H3 H 0.1050 0.9933 0.0570 0.032 Uiso 1 1 calc R
C5 C 0.21039(8) 0.7523(3) 0.08229(10) 0.0278(5) Uani 1 1 d .
H5 H 0.2424 0.7502 0.0705 0.033 Uiso 1 1 calc R
C9 C 0.01244(7) 0.2521(3) 0.04839(10) 0.0273(4) Uani 1 1 d .
H9 H -0.0030 0.2656 -0.0014 0.033 Uiso 1 1 calc R
C10 C -0.00888(7) 0.1323(3) 0.08700(10) 0.0291(5) Uani 1 1 d .
H10 H -0.0390 0.0637 0.0638 0.035 Uiso 1 1 calc R
C11 C 0.01361(8) 0.1120(3) 0.15953(10) 0.0318(5) Uani 1 1 d .
H11 H -0.0008 0.0282 0.1860 0.038 Uiso 1 1 calc R
C12 C 0.05701(7) 0.2131(3) 0.19363(10) 0.0283(5) Uani 1 1 d .
H12 H 0.0721 0.1999 0.2435 0.034 Uiso 1 1 calc R
C13 C 0.18730(7) 0.2732(2) 0.21545(10) 0.0253(4) Uani 1 1 d .
H131 H 0.2206 0.3260 0.2423 0.038 Uiso 1 1 calc R
H132 H 0.1901 0.2260 0.1697 0.038 Uiso 1 1 calc R
H133 H 0.1781 0.1726 0.2429 0.038 Uiso 1 1 calc R
C14 C 0.13327(6) 0.5421(2) 0.28138(9) 0.0174(4) Uani 1 1 d .
B2 B 0.07261(9) 0.6242(3) 0.37068(12) 0.0282(5) Uani 1 1 d .
C15 C 0.11902(8) 0.4800(3) 0.41078(10) 0.0270(4) Uani 1 1 d .
B3 B 0.08170(8) 0.6663(3) 0.28272(11) 0.0231(5) Uani 1 1 d .
B1 B 0.14784(8) 0.4108(3) 0.35271(11) 0.0218(5) Uani 1 1 d .
B4 B 0.18098(8) 0.5551(3) 0.42613(11) 0.0243(5) Uani 1 1 d .
H4B H 0.2143 0.5109 0.4718 0.029 Uiso 1 1 calc R
B8 B 0.19041(8) 0.5958(3) 0.34215(10) 0.0202(4) Uani 1 1 d .
H8B H 0.2296 0.5771 0.3337 0.024 Uiso 1 1 calc R
B7 B 0.14588(8) 0.7688(3) 0.29887(11) 0.0211(5) Uani 1 1 d .
H7B H 0.1557 0.8710 0.2618 0.025 Uiso 1 1 calc R
B9 B 0.17432(8) 0.7842(3) 0.39076(11) 0.0239(5) Uani 1 1 d .
H9B H 0.2024 0.8969 0.4140 0.029 Uiso 1 1 calc R
B6 B 0.10622(9) 0.8260(3) 0.35437(11) 0.0268(5) Uani 1 1 d .
H6B H 0.0884 0.9657 0.3529 0.032 Uiso 1 1 calc R
B5 B 0.13073(9) 0.6996(3) 0.43531(12) 0.0279(5) Uani 1 1 d .
H5B H 0.1306 0.7569 0.4885 0.033 Uiso 1 1 calc R
H1B H 0.1593(7) 0.267(3) 0.3498(9) 0.024(5) Uiso 1 1 d .
H15C H 0.1133(8) 0.396(3) 0.4467(11) 0.039(6) Uiso 1 1 d .
H3B H 0.0528(7) 0.710(3) 0.2336(10) 0.024(5) Uiso 1 1 d .
H2B H 0.0384(8) 0.643(3) 0.3881(11) 0.040(6) Uiso 1 1 d .
H23B H 0.0572(9) 0.550(3) 0.3083(12) 0.052(7) Uiso 1 1 d .

loop_
_atom_site_aniso_label
_atom_site_aniso_U_11
_atom_site_aniso_U_22
_atom_site_aniso_U_33
_atom_site_aniso_U_23
_atom_site_aniso_U_13
_atom_site_aniso_U_12
P1 0.0177(3) 0.0166(3) 0.0189(3) 0.00029(17) 0.00580(18) 0.00004(18)
C1 0.0219(10) 0.0188(9) 0.0168(8) -0.0026(7) 0.0049(7) -0.0040(7)
C8 0.0252(10) 0.0228(10) 0.0213(9) 0.0004(7) 0.0090(7) 0.0006(8)
C7 0.0193(9) 0.0189(9) 0.0210(9) -0.0015(7) 0.0060(7) 0.0003(7)
C6 0.0222(10) 0.0248(10) 0.0228(9) -0.0038(8) 0.0075(8) -0.0032(8)
C2 0.0243(10) 0.0239(10) 0.0220(9) -0.0010(8) 0.0074(7) -0.0009(8)
C4 0.0359(12) 0.0273(10) 0.0227(10) 0.0011(8) 0.0083(8) -0.0114(9)
C3 0.0343(11) 0.0215(10) 0.0215(9) 0.0011(8) 0.0028(8) -0.0019(8)
C5 0.0275(11) 0.0330(11) 0.0258(10) -0.0045(8) 0.0123(8) -0.0098(9)
C9 0.0273(11) 0.0329(11) 0.0195(9) -0.0027(8) 0.0028(8) -0.0004(9)
C10 0.0227(10) 0.0342(11) 0.0285(10) -0.0046(9) 0.0040(8) -0.0073(9)
C11 0.0308(11) 0.0356(12) 0.0290(10) 0.0034(9) 0.0085(9) -0.0135(9)
C12 0.0286(11) 0.0330(11) 0.0213(9) 0.0018(8) 0.0039(8) -0.0089(9)
C13 0.0256(10) 0.0211(10) 0.0303(10) -0.0001(8) 0.0095(8) 0.0036(8)
C14 0.0169(9) 0.0169(9) 0.0185(9) 0.0000(7) 0.0051(7) -0.0010(7)
B2 0.0235(12) 0.0348(13) 0.0303(12) -0.0048(10) 0.0138(9) 0.0001(10)
C15 0.0327(11) 0.0274(10) 0.0238(10) 0.0010(8) 0.0128(8) -0.0055(9)
B3 0.0205(11) 0.0249(11) 0.0255(11) -0.0001(9) 0.0089(9) 0.0020(9)
B1 0.0226(11) 0.0207(11) 0.0220(10) 0.0027(8) 0.0062(8) -0.0010(9)
B4 0.0236(11) 0.0274(12) 0.0216(10) -0.0004(9) 0.0061(8) -0.0024(9)
B8 0.0164(10) 0.0228(11) 0.0205(10) -0.0004(8) 0.0037(8) -0.0015(8)
B7 0.0245(11) 0.0155(10) 0.0242(11) -0.0004(8) 0.0086(9) -0.0003(9)
B9 0.0263(12) 0.0241(11) 0.0230(11) -0.0037(9) 0.0099(9) -0.0035(9)
B6 0.0290(12) 0.0233(11) 0.0304(12) -0.0013(9) 0.0120(9) 0.0039(10)
B5 0.0306(13) 0.0301(12) 0.0259(11) -0.0052(9) 0.0127(9) -0.0040(10)

loop_
_atom_type_symbol
_atom_type_description
_atom_type_scat_dispersion_real
_atom_type_scat_dispersion_imag
_atom_type_scat_source
C C 0.0033 0.0016 'International Tables Vol C Tables 4.2.6.8 and 6.1.1.4'
H H 0.0000 0.0000 'International Tables Vol C Tables 4.2.6.8 and 6.1.1.4'
B B 0.0013 0.0007 'International Tables Vol C Tables 4.2.6.8 and 6.1.1.4'
P P 0.1023 0.0942 'International Tables Vol C Tables 4.2.6.8 and 6.1.1.4'

loop_
_geom_angle_atom_site_label_1
_geom_angle_atom_site_label_2
_geom_angle_atom_site_label_3
_geom_angle
C14 P1 C13 110.93(8)
C14 P1 C1 112.43(8)
C13 P1 C1 108.66(9)
C14 P1 C7 109.79(8)
C13 P1 C7 105.90(9)
C1 P1 C7 108.89(8)
C6 C1 C2 119.81(16)
C6 C1 P1 120.50(14)
C2 C1 P1 119.61(14)
C9 C8 C7 119.80(17)
C9 C8 H8 120.1
C7 C8 H8 120.1
C8 C7 C12 119.64(16)
C8 C7 P1 121.97(14)
C12 C7 P1 118.16(13)
C5 C6 C1 119.67(17)
C5 C6 H6 120.2
C1 C6 H6 120.2
C3 C2 C1 119.77(18)
C3 C2 H2 120.1
C1 C2 H2 120.1
C5 C4 C3 120.17(17)
C5 C4 H4 119.9
C3 C4 H4 119.9
C2 C3 C4 120.11(18)
C2 C3 H3 119.9
C4 C3 H3 119.9
C4 C5 C6 120.46(18)
C4 C5 H5 119.8
C6 C5 H5 119.8
C10 C9 C8 120.49(17)
C10 C9 H9 119.8
C8 C9 H9 119.8
C9 C10 C11 119.93(18)
C9 C10 H10 120.0
C11 C10 H10 120.0
C12 C11 C10 120.26(18)
C12 C11 H11 119.9
C10 C11 H11 119.9
C11 C12 C7 119.87(17)
C11 C12 H12 120.1
C7 C12 H12 120.1
P1 C13 H131 109.5
P1 C13 H132 109.5
H131 C13 H132 109.5
P1 C13 H133 109.5
H131 C13 H133 109.5
H132 C13 H133 109.5
B1 C14 B3 107.72(14)
B1 C14 B7 114.02(14)
B3 C14 B7 65.74(12)
B1 C14 B8 65.69(12)
B3 C14 B8 117.24(14)
B7 C14 B8 63.06(11)
B1 C14 P1 118.38(12)
B3 C14 P1 119.83(12)
B7 C14 P1 119.81(12)
B8 C14 P1 115.87(12)
C15 B2 B5 57.84(12)
C15 B2 B6 104.64(15)
B5 B2 B6 59.64(12)
C15 B2 B3 105.67(15)
B5 B2 B3 106.88(15)
B6 B2 B3 59.38(12)
C15 B2 H2B 122.1(11)
B5 B2 H2B 113.0(11)
B6 B2 H2B 118.0(12)
B3 B2 H2B 128.9(11)
C15 B2 H23B 100.5(10)
B5 B2 H23B 141.0(10)
B6 B2 H23B 102.7(10)
B3 B2 H23B 43.5(10)
H2B B2 H23B 105.9(15)
B1 C15 B2 108.11(15)
B1 C15 B5 114.12(15)
B2 C15 B5 65.50(13)
B1 C15 B4 65.58(12)
B2 C15 B4 116.93(16)
B5 C15 B4 62.96(13)
B1 C15 H15C 120.9(13)
B2 C15 H15C 119.3(13)
B5 C15 H15C 116.5(13)
B4 C15 H15C 114.7(12)
C14 B3 B6 103.82(14)
C14 B3 B7 58.15(11)
B6 B3 B7 58.54(11)
C14 B3 B2 104.83(15)
B6 B3 B2 59.49(12)
B7 B3 B2 105.97(14)
C14 B3 H3B 122.1(10)
B6 B3 H3B 120.7(10)
B7 B3 H3B 115.9(10)
B2 B3 H3B 128.4(9)
C14 B3 H23B 100.0(10)
B6 B3 H23B 104.1(11)
B7 B3 H23B 141.4(10)
B2 B3 H23B 44.9(10)
H3B B3 H23B 102.6(14)
C15 B1 C14 111.42(15)
C15 B1 B4 59.21(12)
C14 B1 B4 106.48(14)
C15 B1 B8 106.78(15)
C14 B1 B8 58.71(11)
B4 B1 B8 58.05(11)
C15 B1 H1B 121.9(10)
C14 B1 H1B 121.0(9)
B4 B1 H1B 121.0(9)
B8 B1 H1B 120.4(10)
C15 B4 B8 106.32(14)
C15 B4 B5 57.81(12)
B8 B4 B5 108.11(15)
C15 B4 B9 104.12(15)
B8 B4 B9 60.52(11)
B5 B4 B9 59.19(12)
C15 B4 B1 55.21(11)
B8 B4 B1 61.44(11)
B5 B4 B1 101.96(15)
B9 B4 B1 105.16(14)
C15 B4 H4B 125.0
B8 B4 H4B 120.1
B5 B4 H4B 123.7
B9 B4 H4B 123.0
B1 B4 H4B 125.1
C14 B8 B4 105.95(14)
C14 B8 B7 58.38(10)
B4 B8 B7 108.04(15)
C14 B8 B9 103.95(14)
B4 B8 B9 60.83(12)
B7 B8 B9 58.64(11)
C14 B8 B1 55.59(10)
B4 B8 B1 60.51(11)
B7 B8 B1 102.54(14)
B9 B8 B1 104.71(14)
C14 B8 H8B 124.8
B4 B8 H8B 120.4
B7 B8 H8B 123.4
B9 B8 H8B 123.3
B1 B8 H8B 125.2
C14 B7 B9 105.89(14)
C14 B7 B6 103.35(14)
B9 B7 B6 61.34(12)
C14 B7 B8 58.57(10)
B9 B7 B8 60.94(11)
B6 B7 B8 108.40(14)
C14 B7 B3 56.12(11)
B9 B7 B3 108.91(14)
B6 B7 B3 59.96(12)
B8 B7 B3 105.69(14)
C14 B7 H7B 125.8
B9 B7 H7B 120.5
B6 B7 H7B 122.1
B8 B7 H7B 121.8
B3 B7 H7B 122.9
B7 B9 B5 109.07(15)
B7 B9 B8 60.42(11)
B5 B9 B8 106.81(15)
B7 B9 B4 107.71(14)
B5 B9 B4 59.45(12)
B8 B9 B4 58.65(11)
B7 B9 B6 59.97(12)
B5 B9 B6 60.49(12)
B8 B9 B6 106.95(14)
B4 B9 B6 106.92(15)
B7 B9 H9B 120.9
B5 B9 H9B 121.5
B8 B9 H9B 122.7
B4 B9 H9B 122.7
B6 B9 H9B 122.2
B7 B6 B5 106.56(15)
B7 B6 B9 58.68(11)
B5 B6 B9 58.68(12)
B7 B6 B3 61.50(12)
B5 B6 B3 108.66(15)
B9 B6 B3 108.03(15)
B7 B6 B2 109.59(15)
B5 B6 B2 60.14(12)
B9 B6 B2 107.37(15)
B3 B6 B2 61.13(12)
B7 B6 H6B 121.6
B5 B6 H6B 122.5
B9 B6 H6B 123.0
B3 B6 H6B 120.4
B2 B6 H6B 120.9
C15 B5 B9 106.92(15)
C15 B5 B4 59.23(12)
B9 B5 B4 61.36(12)
C15 B5 B6 104.18(15)
B9 B5 B6 60.84(12)
B4 B5 B6 108.67(15)
C15 B5 B2 56.66(12)
B9 B5 B2 109.16(15)
B4 B5 B2 106.68(15)
B6 B5 B2 60.22(13)
C15 B5 H5B 124.9
B9 B5 H5B 120.4
B4 B5 H5B 121.3
B6 B5 H5B 122.2
B2 B5 H5B 122.5

loop_
_geom_bond_atom_site_label_1
_geom_bond_atom_site_label_2
_geom_bond_distance
P1 C14 1.7750(17)
P1 C13 1.7933(18)
P1 C1 1.7937(17)
P1 C7 1.7947(18)
C1 C6 1.392(2)
C1 C2 1.394(2)
C8 C9 1.382(3)
C8 C7 1.392(2)
C8 H8 0.9500
C7 C12 1.393(3)
C6 C5 1.383(3)
C6 H6 0.9500
C2 C3 1.381(3)
C2 H2 0.9500
C4 C5 1.375(3)
C4 C3 1.386(3)
C4 H4 0.9500
C3 H3 0.9500
C5 H5 0.9500
C9 C10 1.378(3)
C9 H9 0.9500
C10 C11 1.384(3)
C10 H10 0.9500
C11 C12 1.382(3)
C11 H11 0.9500
C12 H12 0.9500
C13 H131 0.9800
C13 H132 0.9800
C13 H133 0.9800
C14 B1 1.644(3)
C14 B3 1.661(3)
C14 B7 1.699(3)
C14 B8 1.702(2)
B2 C15 1.650(3)
B2 B5 1.797(3)
B2 B6 1.798(3)
B2 B3 1.828(3)
B2 H2B 1.07(2)
B2 H23B 1.29(2)
C15 B1 1.623(3)
C15 B5 1.672(3)
C15 B4 1.697(3)
C15 H15C 0.97(2)
B3 B6 1.796(3)
B3 B7 1.824(3)
B3 H3B 1.098(18)
B3 H23B 1.26(2)
B1 B4 1.799(3)
B1 B8 1.815(3)
B1 H1B 1.098(19)
B4 B8 1.754(3)
B4 B5 1.760(3)
B4 B9 1.793(3)
B4 H4B 1.1200
B8 B7 1.779(3)
B8 B9 1.788(3)
B8 H8B 1.1200
B7 B9 1.746(3)
B7 B6 1.770(3)
B7 H7B 1.1200
B9 B5 1.755(3)
B9 B6 1.794(3)
B9 H9B 1.1200
B6 B5 1.788(3)
B6 H6B 1.1200
B5 H5B 1.1200

loop_
_geom_torsion_atom_site_label_1
_geom_torsion_atom_site_label_2
_geom_torsion_atom_site_label_3
_geom_torsion_atom_site_label_4
_geom_torsion
C14 P1 C1 C6 114.49(14)
C13 P1 C1 C6 -8.70(16)
C7 P1 C1 C6 -123.61(14)
C14 P1 C1 C2 -62.36(16)
C13 P1 C1 C2 174.46(14)
C7 P1 C1 C2 59.55(16)
C9 C8 C7 C12 0.6(3)
C9 C8 C7 P1 175.03(14)
C14 P1 C7 C8 137.11(15)
C13 P1 C7 C8 -103.07(16)
C1 P1 C7 C8 13.61(18)
C14 P1 C7 C12 -48.40(17)
C13 P1 C7 C12 71.42(16)
C1 P1 C7 C12 -171.90(14)
C2 C1 C6 C5 0.0(3)
P1 C1 C6 C5 -176.84(14)
C6 C1 C2 C3 0.1(3)
P1 C1 C2 C3 176.99(13)
C1 C2 C3 C4 -0.2(3)
C5 C4 C3 C2 0.1(3)
C3 C4 C5 C6 0.0(3)
C1 C6 C5 C4 -0.1(3)
C7 C8 C9 C10 -0.6(3)
C8 C9 C10 C11 -0.1(3)
C9 C10 C11 C12 0.8(3)
C10 C11 C12 C7 -0.8(3)
C8 C7 C12 C11 0.0(3)
P1 C7 C12 C11 -174.58(15)
C13 P1 C14 B1 -29.69(16)
C1 P1 C14 B1 -151.59(13)
C7 P1 C14 B1 87.02(14)
C13 P1 C14 B3 -164.80(13)
C1 P1 C14 B3 73.29(15)
C7 P1 C14 B3 -48.10(15)
C13 P1 C14 B7 117.76(13)
C1 P1 C14 B7 -4.15(16)
C7 P1 C14 B7 -125.54(13)
C13 P1 C14 B8 45.36(15)
C1 P1 C14 B8 -76.54(14)
C7 P1 C14 B8 162.07(12)
B5 B2 C15 B1 -108.87(16)
B6 B2 C15 B1 -70.24(18)
B3 B2 C15 B1 -8.5(2)
B6 B2 C15 B5 38.62(14)
B3 B2 C15 B5 100.36(16)
B5 B2 C15 B4 -37.63(15)
B6 B2 C15 B4 1.0(2)
B3 B2 C15 B4 62.7(2)
B1 C14 B3 B6 70.72(17)
B7 C14 B3 B6 -38.23(13)
B8 C14 B3 B6 -0.5(2)
P1 C14 B3 B6 -149.95(13)
B1 C14 B3 B7 108.95(15)
B8 C14 B3 B7 37.71(14)
P1 C14 B3 B7 -111.72(14)
B1 C14 B3 B2 9.13(18)
B7 C14 B3 B2 -99.82(15)
B8 C14 B3 B2 -62.11(18)
P1 C14 B3 B2 148.45(13)
C15 B2 B3 C14 -0.47(19)
B5 B2 B3 C14 60.02(18)
B6 B2 B3 C14 97.51(15)
C15 B2 B3 B6 -97.98(16)
B5 B2 B3 B6 -37.49(15)
C15 B2 B3 B7 -60.99(18)
B5 B2 B3 B7 -0.50(19)
B6 B2 B3 B7 36.99(14)
B2 C15 B1 C14 15.1(2)
B5 C15 B1 C14 -55.6(2)
B4 C15 B1 C14 -96.94(16)
B2 C15 B1 B4 112.02(17)
B5 C15 B1 B4 41.38(15)
B2 C15 B1 B8 77.41(18)
B5 C15 B1 B8 6.8(2)
B4 C15 B1 B8 -34.61(14)
B3 C14 B1 C15 -15.37(19)
B7 C14 B1 C15 55.4(2)
B8 C14 B1 C15 97.15(16)
P1 C14 B1 C15 -155.38(13)
B3 C14 B1 B4 -78.15(17)
B7 C14 B1 B4 -7.42(19)
B8 C14 B1 B4 34.37(13)
P1 C14 B1 B4 141.84(13)
B3 C14 B1 B8 -112.52(15)
B7 C14 B1 B8 -41.78(14)
P1 C14 B1 B8 107.47(14)
B1 C15 B4 B8 35.91(14)
B2 C15 B4 B8 -62.8(2)
B5 C15 B4 B8 -101.44(16)
B1 C15 B4 B5 137.36(15)
B2 C15 B4 B5 38.60(16)
B1 C15 B4 B9 98.84(15)
B2 C15 B4 B9 0.1(2)
B5 C15 B4 B9 -38.52(13)
B2 C15 B4 B1 -98.76(17)
B5 C15 B4 B1 -137.36(15)
C14 B1 B4 C15 105.50(16)
B8 B1 B4 C15 140.14(16)
C15 B1 B4 B8 -140.14(16)
C14 B1 B4 B8 -34.65(13)
C15 B1 B4 B5 -35.87(13)
C14 B1 B4 B5 69.62(17)
B8 B1 B4 B5 104.27(15)
C15 B1 B4 B9 -96.86(16)
C14 B1 B4 B9 8.64(18)
B8 B1 B4 B9 43.28(13)
B1 C14 B8 B4 -35.28(14)
B3 C14 B8 B4 62.95(19)
B7 C14 B8 B4 101.67(15)
P1 C14 B8 B4 -146.42(12)
B1 C14 B8 B7 -136.94(15)
B3 C14 B8 B7 -38.72(15)
P1 C14 B8 B7 111.92(14)
B1 C14 B8 B9 -98.45(15)
B3 C14 B8 B9 -0.23(19)
B7 C14 B8 B9 38.49(13)
P1 C14 B8 B9 150.41(12)
B3 C14 B8 B1 98.22(16)
B7 C14 B8 B1 136.94(15)
P1 C14 B8 B1 -111.14(14)
C15 B4 B8 C14 -0.07(19)
B5 B4 B8 C14 -60.84(18)
B9 B4 B8 C14 -97.33(15)
B1 B4 B8 C14 33.19(13)
C15 B4 B8 B7 61.22(18)
B5 B4 B8 B7 0.45(19)
B9 B4 B8 B7 -36.04(14)
B1 B4 B8 B7 94.48(15)
C15 B4 B8 B9 97.26(16)
B5 B4 B8 B9 36.49(14)
B1 B4 B8 B9 130.52(15)
C15 B4 B8 B1 -33.26(14)
B5 B4 B8 B1 -94.03(15)
B9 B4 B8 B1 -130.52(15)
C15 B1 B8 C14 -105.26(16)
B4 B1 B8 C14 -140.36(15)
C15 B1 B8 B4 35.10(14)
C14 B1 B8 B4 140.36(15)
C15 B1 B8 B7 -68.71(17)
C14 B1 B8 B7 36.55(12)
B4 B1 B8 B7 -103.81(15)
C15 B1 B8 B9 -8.24(18)
C14 B1 B8 B9 97.02(14)
B4 B1 B8 B9 -43.34(13)
B1 C14 B7 B9 2.92(19)
B3 C14 B7 B9 102.39(15)
B8 C14 B7 B9 -40.01(13)
P1 C14 B7 B9 -145.85(12)
B1 C14 B7 B6 -60.66(18)
B3 C14 B7 B6 38.81(13)
B8 C14 B7 B6 -103.60(15)
P1 C14 B7 B6 150.56(12)
B1 C14 B7 B8 42.94(14)
B3 C14 B7 B8 142.41(14)
P1 C14 B7 B8 -105.84(14)
B1 C14 B7 B3 -99.47(16)
B8 C14 B7 B3 -142.41(14)
P1 C14 B7 B3 111.75(14)
B4 B8 B7 C14 -97.98(15)
B9 B8 B7 C14 -134.97(15)
B1 B8 B7 C14 -35.24(12)
C14 B8 B7 B9 134.97(15)
B4 B8 B7 B9 36.99(14)
B1 B8 B7 B9 99.73(14)
C14 B8 B7 B6 94.70(15)
B4 B8 B7 B6 -3.28(19)
B9 B8 B7 B6 -40.27(14)
B1 B8 B7 B6 59.46(17)
C14 B8 B7 B3 31.74(12)
B4 B8 B7 B3 -66.25(17)
B9 B8 B7 B3 -103.24(15)
B1 B8 B7 B3 -3.50(17)
B6 B3 B7 C14 135.22(15)
B2 B3 B7 C14 97.79(15)
C14 B3 B7 B9 -96.81(15)
B6 B3 B7 B9 38.40(14)
B2 B3 B7 B9 0.98(19)
C14 B3 B7 B6 -135.22(15)
B2 B3 B7 B6 -37.42(14)
C14 B3 B7 B8 -32.73(12)
B6 B3 B7 B8 102.49(15)
B2 B3 B7 B8 65.06(17)
C14 B7 B9 B5 -60.08(18)
B6 B7 B9 B5 36.70(15)
B8 B7 B9 B5 -98.95(16)
B3 B7 B9 B5 -1.1(2)
C14 B7 B9 B8 38.87(13)
B6 B7 B9 B8 135.65(15)
B3 B7 B9 B8 97.86(15)
C14 B7 B9 B4 2.90(19)
B6 B7 B9 B4 99.68(16)
B8 B7 B9 B4 -35.97(14)
B3 B7 B9 B4 61.89(18)
C14 B7 B9 B6 -96.78(15)
B8 B7 B9 B6 -135.65(15)
B3 B7 B9 B6 -37.79(14)
C14 B8 B9 B7 -38.37(13)
B4 B8 B9 B7 -139.07(15)
B1 B8 B9 B7 -95.90(14)
C14 B8 B9 B5 64.40(17)
B4 B8 B9 B5 -36.30(14)
B7 B8 B9 B5 102.76(16)
B1 B8 B9 B5 6.86(18)
C14 B8 B9 B4 100.70(15)
B7 B8 B9 B4 139.07(15)
B1 B8 B9 B4 43.16(13)
C14 B8 B9 B6 0.88(18)
B4 B8 B9 B6 -99.82(16)
B7 B8 B9 B6 39.25(14)
B1 B8 B9 B6 -56.66(17)
C15 B4 B9 B7 -64.26(17)
B8 B4 B9 B7 36.74(14)
B5 B4 B9 B7 -102.11(16)
B1 B4 B9 B7 -7.03(19)
C15 B4 B9 B5 37.85(13)
B8 B4 B9 B5 138.84(16)
B1 B4 B9 B5 95.07(15)
C15 B4 B9 B8 -100.99(15)
B5 B4 B9 B8 -138.84(16)
B1 B4 B9 B8 -43.77(13)
C15 B4 B9 B6 -1.12(18)
B8 B4 B9 B6 99.87(15)
B5 B4 B9 B6 -38.97(14)
B1 B4 B9 B6 56.10(17)
C14 B7 B6 B5 65.67(17)
B9 B7 B6 B5 -35.34(14)
B8 B7 B6 B5 4.75(19)
B3 B7 B6 B5 102.62(16)
C14 B7 B6 B9 101.01(15)
B8 B7 B6 B9 40.09(14)
B3 B7 B6 B9 137.96(15)
C14 B7 B6 B3 -36.94(13)
B9 B7 B6 B3 -137.96(15)
B8 B7 B6 B3 -97.87(15)
C14 B7 B6 B2 2.13(19)
B9 B7 B6 B2 -98.88(17)
B8 B7 B6 B2 -58.80(19)
B3 B7 B6 B2 39.08(14)
B5 B9 B6 B7 -139.53(16)
B8 B9 B6 B7 -39.46(13)
B4 B9 B6 B7 -101.04(15)
B7 B9 B6 B5 139.53(16)
B8 B9 B6 B5 100.08(16)
B4 B9 B6 B5 38.49(14)
B7 B9 B6 B3 38.24(14)
B5 B9 B6 B3 -101.29(16)
B8 B9 B6 B3 -1.22(19)
B4 B9 B6 B3 -62.80(17)
B7 B9 B6 B2 102.76(16)
B5 B9 B6 B2 -36.77(14)
B8 B9 B6 B2 63.30(18)
B4 B9 B6 B2 1.72(18)
C14 B3 B6 B7 38.04(13)
B2 B3 B6 B7 137.30(15)
C14 B3 B6 B5 -61.10(18)
B7 B3 B6 B5 -99.14(16)
B2 B3 B6 B5 38.16(14)
C14 B3 B6 B9 1.05(19)
B7 B3 B6 B9 -36.99(14)
B2 B3 B6 B9 100.31(16)
C14 B3 B6 B2 -99.26(15)
B7 B3 B6 B2 -137.30(15)
C15 B2 B6 B7 60.54(19)
B5 B2 B6 B7 98.31(17)
B3 B2 B6 B7 -39.24(14)
C15 B2 B6 B5 -37.76(14)
B3 B2 B6 B5 -137.55(16)
C15 B2 B6 B9 -1.63(19)
B5 B2 B6 B9 36.13(14)
B3 B2 B6 B9 -101.41(15)
C15 B2 B6 B3 99.78(16)
B5 B2 B6 B3 137.55(16)
B1 C15 B5 B9 -2.3(2)
B2 C15 B5 B9 -102.15(17)
B4 C15 B5 B9 40.17(14)
B1 C15 B5 B4 -42.52(15)
B2 C15 B5 B4 -142.32(16)
B1 C15 B5 B6 61.0(2)
B2 C15 B5 B6 -38.80(14)
B4 C15 B5 B6 103.53(16)
B1 C15 B5 B2 99.81(17)
B4 C15 B5 B2 142.32(16)
B7 B9 B5 C15 60.61(19)
B8 B9 B5 C15 -3.2(2)
B4 B9 B5 C15 -39.17(14)
B6 B9 B5 C15 97.09(16)
B7 B9 B5 B4 99.77(16)
B8 B9 B5 B4 35.95(14)
B6 B9 B5 B4 136.26(15)
B7 B9 B5 B6 -36.48(14)
B8 B9 B5 B6 -100.30(15)
B4 B9 B5 B6 -136.26(15)
B7 B9 B5 B2 0.8(2)
B8 B9 B5 B2 -63.05(19)
B4 B9 B5 B2 -99.00(16)
B6 B9 B5 B2 37.25(15)
B8 B4 B5 C15 98.25(16)
B9 B4 B5 C15 135.32(15)
B1 B4 B5 C15 34.66(13)
C15 B4 B5 B9 -135.32(15)
B8 B4 B5 B9 -37.07(14)
B1 B4 B5 B9 -100.66(14)
C15 B4 B5 B6 -95.72(16)
B8 B4 B5 B6 2.5(2)
B9 B4 B5 B6 39.59(14)
B1 B4 B5 B6 -61.06(18)
C15 B4 B5 B2 -32.21(14)
B8 B4 B5 B2 66.04(18)
B9 B4 B5 B2 103.10(16)
B1 B4 B5 B2 2.45(18)
B7 B6 B5 C15 -66.36(18)
B9 B6 B5 C15 -101.70(16)
B3 B6 B5 C15 -1.51(19)
B2 B6 B5 C15 37.09(14)
B7 B6 B5 B9 35.34(14)
B3 B6 B5 B9 100.19(16)
B2 B6 B5 B9 138.79(15)
B7 B6 B5 B4 -4.5(2)
B9 B6 B5 B4 -39.84(14)
B3 B6 B5 B4 60.35(19)
B2 B6 B5 B4 98.96(16)
B7 B6 B5 B2 -103.45(16)
B9 B6 B5 B2 -138.79(15)
B3 B6 B5 B2 -38.60(14)
B6 B2 B5 C15 -135.58(16)
B3 B2 B5 C15 -98.21(16)
C15 B2 B5 B9 98.06(17)
B6 B2 B5 B9 -37.52(15)
B3 B2 B5 B9 -0.1(2)
C15 B2 B5 B4 33.25(14)
B6 B2 B5 B4 -102.33(16)
B3 B2 B5 B4 -64.96(18)
C15 B2 B5 B6 135.58(16)
B3 B2 B5 B6 37.37(14)
